data_1516346
loop_
_publ_author_name
'Muller, C.'
'Anne, M.'
'Bacmann, M.'

_publ_section_title
;
 Lattice vibrations and order-disorder transition in the oxide anion
 conductor BICOVOX.15: a neutron thermodiffractometry study
;
_journal_name_full 'Solid State Ionics'
_journal_page_first 27
_journal_page_last 36
_journal_paper_doi 10.1016/S0167-2738(98)00168-4
_journal_volume 111
_journal_year 1998
_chemical_formula_structural Bi4(V0.85Co0.15)2O11
_chemical_formula_sum 'Bi4 Co0.3 O11 V1.7'
_chemical_name_systematic 'Bismuth Cobalt Vanadium Oxide'
_space_group_IT_number 139
_symmetry_cell_setting tetragonal
_symmetry_space_group_name_Hall '-I 4 2'
_symmetry_space_group_name_H-M 'I 4/m m m'
_cell_angle_alpha 90.
_cell_angle_beta 90.
_cell_angle_gamma 90.
_cell_formula_units_Z 2
_cell_length_a 3.92
_cell_length_b 3.92
_cell_length_c 15.50
_cell_volume 238.179
_cod_data_source_file BICoVOX_15_I4_mmm_DC249.cif
_cod_data_source_block chateigner
_cod_depositor_comments 'third author name corrected'
_cod_original_formula_sum 'Bi4 V1.7 Co0.3 O11'
_cod_database_code 1516346

loop_
_symmetry_equiv_pos_as_xyz
x,y,z
-x,-y,z
-x,y,z
x,-y,z
-y,x,z
y,-x,z
y,x,z
-y,-x,z
-x,-y,-z
x,y,-z
x,-y,-z
-x,y,-z
y,-x,-z
-y,x,-z
-y,-x,-z
y,x,-z
1/2+x,1/2+y,1/2+z
1/2-x,1/2-y,1/2+z
1/2-x,1/2+y,1/2+z
1/2+x,1/2-y,1/2+z
1/2-y,1/2+x,1/2+z
1/2+y,1/2-x,1/2+z
1/2+y,1/2+x,1/2+z
1/2-y,1/2-x,1/2+z
1/2-x,1/2-y,1/2-z
1/2+x,1/2+y,1/2-z
1/2+x,1/2-y,1/2-z
1/2-x,1/2+y,1/2-z
1/2+y,1/2-x,1/2-z
1/2-y,1/2+x,1/2-z
1/2-y,1/2-x,1/2-z
1/2+y,1/2+x,1/2-z

loop_
_atom_site_label
_atom_site_type_symbol
_atom_site_symmetry_multiplicity
_atom_site_Wyckoff_symbol
_atom_site_fract_x
_atom_site_fract_y
_atom_site_fract_z
_atom_site_occupancy
_atom_site_U_iso_or_equiv
Bi1 Bi2+ 4 e 0 0 0.1684 0.125 0
V1 V4+ 2 b 0 0 0.5 0.05313 0
Co1 Co3+ 2 b 0 0 0.5 0.00937 0
O1 O2- 4 d 0 0.5 0.25 0.125 0
O2 O2- 16 n 0 0.179 0.4023 0.125 0
O3 O2- 16 n 0 0.425 0.0341 0.0796 0

loop_
_atom_type_symbol
_atom_type_oxidation_number
Bi2+ 2
V4+ 4
Co3+ 3
O2- -2
